data_8105592
loop_
_publ_author_name
'Tang, Bo'

_publ_section_title
;
 Crystal structure of methyl
 4-(4-bromothiophen-2-yl)-2,7,7-trimethyl-5-oxo-1,4,5,6,7,8-hexahydroquinoline-3-carboxylate,
 C18H20BrNO3S
;
_journal_issue 2
_journal_name_full 'Zeitschrift f\"ur Kristallographie - New Crystal Structures'
_journal_page_first 209
_journal_page_last 210
_journal_paper_doi 10.1515/ncrs-2018-0202
_journal_volume 234
_journal_year 2019
_chemical_formula_moiety 'C18 H20 Br N O3 S'
_chemical_formula_sum 'C18 H20 Br N O3 S'
_chemical_formula_weight 410.32
_space_group_crystal_system monoclinic
_space_group_IT_number 14
_space_group_name_Hall '-P 2yn'
_space_group_name_H-M_alt 'P 1 21/n 1'
_atom_sites_solution_hydrogens geom
_cell_angle_alpha 90
_cell_angle_beta 106.923(17)
_cell_angle_gamma 90
_cell_formula_units_Z 4
_cell_length_a 11.558(5)
_cell_length_b 13.098(5)
_cell_length_c 12.250(5)
_cell_measurement_reflns_used 1853
_cell_measurement_temperature 293(2)
_cell_measurement_theta_max 23.31
_cell_measurement_theta_min 2.33
_cell_volume 1774.2(13)
_computing_cell_refinement 'SAINT v7.60A (Bruker, 2009)'
_computing_data_collection 'Bruker SMART (Bruker Apex-II, 2008)'
_computing_data_reduction 'SAINT v7.60A (Bruker, 2009)'
_computing_molecular_graphics 'Olex2 (Dolomanov et al., 2009)'
_computing_publication_material 'Olex2 (Dolomanov et al., 2009)'
_computing_structure_refinement 'ShelXL (Sheldrick, 2015)'
_computing_structure_solution 'SHELXS-97 (Sheldrick, 2008)'
_diffrn_ambient_temperature 296.15
_diffrn_measured_fraction_theta_full 0.999
_diffrn_measured_fraction_theta_max 0.994
_diffrn_measurement_device_type 'Bruker APEX-II CCD'
_diffrn_measurement_method '\f and \w scans'
_diffrn_radiation_monochromator graphite
_diffrn_radiation_type MoK\a
_diffrn_radiation_wavelength 0.71073
_diffrn_reflns_av_R_equivalents 0.0718
_diffrn_reflns_av_unetI/netI 0.0958
_diffrn_reflns_Laue_measured_fraction_full 0.999
_diffrn_reflns_Laue_measured_fraction_max 0.994
_diffrn_reflns_limit_h_max 7
_diffrn_reflns_limit_h_min -15
_diffrn_reflns_limit_k_max 15
_diffrn_reflns_limit_k_min -17
_diffrn_reflns_limit_l_max 15
_diffrn_reflns_limit_l_min -14
_diffrn_reflns_number 10627
_diffrn_reflns_point_group_measured_fraction_full 0.999
_diffrn_reflns_point_group_measured_fraction_max 0.994
_diffrn_reflns_theta_full 25.242
_diffrn_reflns_theta_max 27.498
_diffrn_reflns_theta_min 2.133
_diffrn_standards_number 0
_exptl_absorpt_coefficient_mu 2.450
_exptl_absorpt_correction_T_max 0.9489
_exptl_absorpt_correction_T_min 0.9247
_exptl_absorpt_correction_type multi-scan
_exptl_absorpt_process_details SADABS
_exptl_crystal_colour colorless
_exptl_crystal_density_diffrn 1.536
_exptl_crystal_density_meas .
_exptl_crystal_density_method 'not measured'
_exptl_crystal_description block
_exptl_crystal_F_000 840
_exptl_crystal_size_max 0.29
_exptl_crystal_size_mid 0.24
_exptl_crystal_size_min 0.21
_refine_diff_density_max 0.425
_refine_diff_density_min -0.658
_refine_diff_density_rms 0.130
_refine_ls_extinction_coef .
_refine_ls_extinction_method none
_refine_ls_goodness_of_fit_ref 1.016
_refine_ls_hydrogen_treatment constr
_refine_ls_matrix_type full
_refine_ls_number_parameters 217
_refine_ls_number_reflns 4042
_refine_ls_number_restraints 0
_refine_ls_restrained_S_all 1.016
_refine_ls_R_factor_all 0.1144
_refine_ls_R_factor_gt 0.0528
_refine_ls_shift/su_max 0.001
_refine_ls_shift/su_mean 0.000
_refine_ls_structure_factor_coef Fsqd
_refine_ls_weighting_details 'w=1/[\s^2^(Fo^2^)+(0.0655P)^2^] where P=(Fo^2^+2Fc^2^)/3'
_refine_ls_weighting_scheme calc
_refine_ls_wR_factor_gt 0.1224
_refine_ls_wR_factor_ref 0.1526
_reflns_Friedel_coverage 0.000
_reflns_Friedel_fraction_full .
_reflns_Friedel_fraction_max .
_reflns_number_gt 2226
_reflns_number_total 4042
_reflns_threshold_expression 'I > 2\s(I)'
_cod_data_source_file suppl_ncrs-2018-0202_suppl.cif
_cod_data_source_block a
_cod_original_cell_volume 1774.2(12)
_cod_database_code 8105592
_shelx_space_group_comment
;
The symmetry employed for this shelxl refinement is uniquely defined
by the following loop, which should always be used as a source of
symmetry information in preference to the above space-group names.
They are only intended as comments.
;
_shelx_estimated_absorpt_t_max 0.627
_shelx_estimated_absorpt_t_min 0.537
_olex2_refinement_description
;
1. Fixed Uiso
 At 1.2 times of:
  All C(H) groups, All C(H,H) groups, All N(H) groups
 At 1.5 times of:
  All C(H,H,H) groups
2.a Ternary CH refined with riding coordinates:
 C8(H8)
2.b Secondary CH2 refined with riding coordinates:
 C9(H9A,H9B), C13(H13A,H13B)
2.c Me refined with riding coordinates:
 C1(H1A,H1B,H1C), C5(H5A,H5B,H5C), C11(H11A,H11B,H11C), C12(H12A,H12B,H12C)
2.d Aromatic/amide H refined with riding coordinates:
 N1(H1), C16(H16), C18(H18)
;

loop_
_space_group_symop_operation_xyz
'x, y, z'
'-x+1/2, y+1/2, -z+1/2'
'-x, -y, -z'
'x-1/2, -y-1/2, z-1/2'

loop_
_atom_site_label
_atom_site_type_symbol
_atom_site_fract_x
_atom_site_fract_y
_atom_site_fract_z
_atom_site_U_iso_or_equiv
_atom_site_adp_type
_atom_site_occupancy
_atom_site_site_symmetry_order
_atom_site_calc_flag
_atom_site_refinement_flags_posn
_atom_site_refinement_flags_adp
_atom_site_refinement_flags_occupancy
_atom_site_disorder_assembly
_atom_site_disorder_group
N1 N 0.4742(3) 0.3063(2) -0.0587(2) 0.0349(8) Uani 1 1 d . . . . .
H1 H 0.409691 0.278705 -0.102250 0.042 Uiso 1 1 calc R . . . .
Br1 Br 1.10012(4) 0.11967(4) 0.05825(5) 0.0679(2) Uani 1 1 d . . . . .
S1 S 0.74515(12) 0.23088(9) -0.12100(10) 0.0535(3) Uani 1 1 d . . . . .
O1 O 0.8040(3) 0.5173(2) -0.0242(2) 0.0461(7) Uani 1 1 d . . . . .
O2 O 0.6372(3) 0.5684(2) -0.1523(3) 0.0594(9) Uani 1 1 d . . . . .
O3 O 0.7830(3) 0.2909(2) 0.2806(2) 0.0411(7) Uani 1 1 d . . . . .
C1 C 0.8642(5) 0.6008(3) -0.0579(4) 0.0545(13) Uani 1 1 d . . . . .
H1A H 0.947562 0.601302 -0.012982 0.082 Uiso 1 1 calc R . . . .
H1B H 0.859418 0.593983 -0.137114 0.082 Uiso 1 1 calc R . . . .
H1C H 0.826435 0.663505 -0.046350 0.082 Uiso 1 1 calc R . . . .
C2 C 0.6869(4) 0.5080(3) -0.0805(3) 0.0368(10) Uani 1 1 d . . . . .
C3 C 0.6339(4) 0.4195(3) -0.0440(3) 0.0299(8) Uani 1 1 d . . . . .
C4 C 0.5225(4) 0.3894(3) -0.0979(3) 0.0328(9) Uani 1 1 d . . . . .
C5 C 0.4375(4) 0.4380(3) -0.1999(3) 0.0455(11) Uani 1 1 d . . . . .
H5A H 0.362786 0.400732 -0.221363 0.068 Uiso 1 1 calc R . . . .
H5B H 0.422301 0.507239 -0.182157 0.068 Uiso 1 1 calc R . . . .
H5C H 0.472633 0.437514 -0.261900 0.068 Uiso 1 1 calc R . . . .
C6 C 0.5246(3) 0.2664(3) 0.0461(3) 0.0304(9) Uani 1 1 d . . . . .
C7 C 0.6349(3) 0.2956(3) 0.1063(3) 0.0261(8) Uani 1 1 d . . . . .
C8 C 0.7130(3) 0.3558(3) 0.0513(3) 0.0282(8) Uani 1 1 d . . . . .
H8 H 0.763925 0.401745 0.108546 0.034 Uiso 1 1 calc R . . . .
C9 C 0.4485(4) 0.1944(3) 0.0879(3) 0.0394(10) Uani 1 1 d . . . . .
H9A H 0.404918 0.150758 0.025479 0.047 Uiso 1 1 calc R . . . .
H9B H 0.389440 0.232701 0.113493 0.047 Uiso 1 1 calc R . . . .
C10 C 0.5221(4) 0.1285(3) 0.1850(3) 0.0428(10) Uani 1 1 d . . . . .
C11 C 0.5950(5) 0.0513(3) 0.1439(4) 0.0559(13) Uani 1 1 d . . . . .
H11A H 0.541854 0.007224 0.089090 0.084 Uiso 1 1 calc R . . . .
H11B H 0.648548 0.085549 0.108981 0.084 Uiso 1 1 calc R . . . .
H11C H 0.641549 0.011439 0.207344 0.084 Uiso 1 1 calc R . . . .
C12 C 0.4375(5) 0.0732(4) 0.2395(4) 0.0761(17) Uani 1 1 d . . . . .
H12A H 0.390210 0.122189 0.266181 0.114 Uiso 1 1 calc R . . . .
H12B H 0.384726 0.029277 0.184160 0.114 Uiso 1 1 calc R . . . .
H12C H 0.484104 0.033068 0.302631 0.114 Uiso 1 1 calc R . . . .
C13 C 0.6056(4) 0.1981(3) 0.2715(3) 0.0444(11) Uani 1 1 d . . . . .
H13A H 0.557250 0.241339 0.305449 0.053 Uiso 1 1 calc R . . . .
H13B H 0.657239 0.156660 0.331842 0.053 Uiso 1 1 calc R . . . .
C14 C 0.6838(4) 0.2647(3) 0.2224(3) 0.0314(9) Uani 1 1 d . . . . .
C15 C 0.7931(3) 0.2852(3) 0.0108(3) 0.0302(9) Uani 1 1 d . . . . .
C16 C 0.9033(4) 0.2502(3) 0.0682(3) 0.0350(9) Uani 1 1 d . . . . .
H16 H 0.945269 0.270438 0.141858 0.042 Uiso 1 1 calc R . . . .
C17 C 0.9477(4) 0.1799(3) 0.0044(4) 0.0421(10) Uani 1 1 d . . . . .
C18 C 0.8739(4) 0.1616(4) -0.0979(4) 0.0522(12) Uani 1 1 d . . . . .
H18 H 0.890187 0.116624 -0.150337 0.063 Uiso 1 1 calc R . . . .

loop_
_atom_site_aniso_label
_atom_site_aniso_U_11
_atom_site_aniso_U_22
_atom_site_aniso_U_33
_atom_site_aniso_U_23
_atom_site_aniso_U_13
_atom_site_aniso_U_12
N1 0.0327(18) 0.0365(17) 0.0271(17) 0.0006(14) -0.0047(15) -0.0013(15)
Br1 0.0465(3) 0.0429(3) 0.1168(5) 0.0061(3) 0.0276(3) 0.0117(2)
S1 0.0550(8) 0.0606(7) 0.0402(6) -0.0132(5) 0.0066(6) 0.0091(6)
O1 0.0483(19) 0.0349(16) 0.0526(18) 0.0089(14) 0.0108(15) -0.0081(14)
O2 0.069(2) 0.0454(18) 0.059(2) 0.0235(16) 0.0117(18) 0.0027(17)
O3 0.0386(17) 0.0456(16) 0.0310(15) 0.0017(13) -0.0027(14) -0.0021(14)
C1 0.072(3) 0.043(3) 0.055(3) 0.002(2) 0.029(3) -0.022(2)
C2 0.052(3) 0.030(2) 0.031(2) -0.0033(18) 0.017(2) 0.001(2)
C3 0.036(2) 0.0269(18) 0.028(2) 0.0002(16) 0.0115(18) 0.0038(17)
C4 0.041(2) 0.028(2) 0.029(2) 0.0005(16) 0.0097(19) 0.0056(18)
C5 0.050(3) 0.041(2) 0.038(2) 0.0058(19) 0.002(2) 0.007(2)
C6 0.030(2) 0.0315(19) 0.029(2) -0.0016(16) 0.0074(18) 0.0015(17)
C7 0.0272(19) 0.0262(18) 0.0248(18) -0.0007(15) 0.0075(16) -0.0003(16)
C8 0.0268(19) 0.0259(19) 0.0277(19) -0.0012(15) 0.0014(16) -0.0021(15)
C9 0.030(2) 0.042(2) 0.042(2) 0.0039(19) 0.0054(19) -0.0036(19)
C10 0.043(2) 0.044(2) 0.036(2) 0.0087(19) 0.005(2) -0.007(2)
C11 0.063(3) 0.039(2) 0.054(3) 0.006(2) -0.002(3) 0.006(2)
C12 0.069(4) 0.084(4) 0.070(4) 0.026(3) 0.013(3) -0.031(3)
C13 0.046(3) 0.057(3) 0.031(2) 0.006(2) 0.012(2) -0.006(2)
C14 0.036(2) 0.030(2) 0.026(2) -0.0001(16) 0.0072(18) 0.0037(18)
C15 0.035(2) 0.0270(19) 0.0286(19) 0.0013(16) 0.0092(18) -0.0022(16)
C16 0.033(2) 0.031(2) 0.042(2) 0.0004(17) 0.0104(19) -0.0028(17)
C17 0.040(2) 0.025(2) 0.064(3) 0.003(2) 0.021(2) -0.0045(19)
C18 0.060(3) 0.046(3) 0.055(3) -0.011(2) 0.022(3) 0.007(2)

loop_
_atom_type_symbol
_atom_type_description
_atom_type_scat_dispersion_real
_atom_type_scat_dispersion_imag
_atom_type_scat_source
C C 0.0033 0.0016 'International Tables Vol C Tables 4.2.6.8 and 6.1.1.4'
H H 0.0000 0.0000 'International Tables Vol C Tables 4.2.6.8 and 6.1.1.4'
N N 0.0061 0.0033 'International Tables Vol C Tables 4.2.6.8 and 6.1.1.4'
O O 0.0106 0.0060 'International Tables Vol C Tables 4.2.6.8 and 6.1.1.4'
S S 0.1246 0.1234 'International Tables Vol C Tables 4.2.6.8 and 6.1.1.4'
Br Br -0.2901 2.4595 'International Tables Vol C Tables 4.2.6.8 and 6.1.1.4'

loop_
_geom_angle_atom_site_label_1
_geom_angle_atom_site_label_2
_geom_angle_atom_site_label_3
_geom_angle
_geom_angle_site_symmetry_1
_geom_angle_site_symmetry_3
C4 N1 H1 118.9 . .
C6 N1 H1 118.9 . .
C6 N1 C4 122.2(3) . .
C18 S1 C15 92.2(2) . .
C2 O1 C1 115.4(3) . .
O1 C1 H1A 109.5 . .
O1 C1 H1B 109.5 . .
O1 C1 H1C 109.5 . .
H1A C1 H1B 109.5 . .
H1A C1 H1C 109.5 . .
H1B C1 H1C 109.5 . .
O1 C2 C3 111.8(3) . .
O2 C2 O1 121.1(4) . .
O2 C2 C3 127.0(4) . .
C2 C3 C8 117.9(3) . .
C4 C3 C2 121.6(3) . .
C4 C3 C8 120.2(3) . .
N1 C4 C5 113.4(4) . .
C3 C4 N1 119.8(3) . .
C3 C4 C5 126.8(4) . .
C4 C5 H5A 109.5 . .
C4 C5 H5B 109.5 . .
C4 C5 H5C 109.5 . .
H5A C5 H5B 109.5 . .
H5A C5 H5C 109.5 . .
H5B C5 H5C 109.5 . .
N1 C6 C9 116.1(3) . .
C7 C6 N1 119.6(3) . .
C7 C6 C9 124.2(3) . .
C6 C7 C8 120.6(3) . .
C6 C7 C14 120.5(3) . .
C14 C7 C8 118.8(3) . .
C3 C8 H8 108.5 . .
C7 C8 C3 109.3(3) . .
C7 C8 H8 108.5 . .
C15 C8 C3 112.3(3) . .
C15 C8 C7 109.7(3) . .
C15 C8 H8 108.5 . .
C6 C9 H9A 109.1 . .
C6 C9 H9B 109.1 . .
C6 C9 C10 112.4(3) . .
H9A C9 H9B 107.9 . .
C10 C9 H9A 109.1 . .
C10 C9 H9B 109.1 . .
C9 C10 C12 109.4(4) . .
C11 C10 C9 111.3(3) . .
C11 C10 C12 108.8(4) . .
C11 C10 C13 109.6(4) . .
C13 C10 C9 107.7(3) . .
C13 C10 C12 109.9(4) . .
C10 C11 H11A 109.5 . .
C10 C11 H11B 109.5 . .
C10 C11 H11C 109.5 . .
H11A C11 H11B 109.5 . .
H11A C11 H11C 109.5 . .
H11B C11 H11C 109.5 . .
C10 C12 H12A 109.5 . .
C10 C12 H12B 109.5 . .
C10 C12 H12C 109.5 . .
H12A C12 H12B 109.5 . .
H12A C12 H12C 109.5 . .
H12B C12 H12C 109.5 . .
C10 C13 H13A 108.8 . .
C10 C13 H13B 108.8 . .
H13A C13 H13B 107.7 . .
C14 C13 C10 113.9(3) . .
C14 C13 H13A 108.8 . .
C14 C13 H13B 108.8 . .
O3 C14 C7 122.6(4) . .
O3 C14 C13 120.4(3) . .
C7 C14 C13 117.0(3) . .
C8 C15 S1 120.8(3) . .
C16 C15 S1 110.5(3) . .
C16 C15 C8 128.6(3) . .
C15 C16 H16 123.9 . .
C15 C16 C17 112.3(4) . .
C17 C16 H16 123.9 . .
C16 C17 Br1 122.9(3) . .
C18 C17 Br1 122.9(3) . .
C18 C17 C16 114.3(4) . .
S1 C18 H18 124.6 . .
C17 C18 S1 110.8(3) . .
C17 C18 H18 124.6 . .

loop_
_geom_bond_atom_site_label_1
_geom_bond_atom_site_label_2
_geom_bond_distance
_geom_bond_site_symmetry_2
N1 H1 0.8600 .
N1 C4 1.373(5) .
N1 C6 1.351(5) .
Br1 C17 1.867(4) .
S1 C15 1.703(4) .
S1 C18 1.695(5) .
O1 C1 1.420(5) .
O1 C2 1.334(5) .
O2 C2 1.198(4) .
O3 C14 1.210(5) .
C1 H1A 0.9600 .
C1 H1B 0.9600 .
C1 H1C 0.9600 .
C2 C3 1.442(5) .
C3 C4 1.324(5) .
C3 C8 1.508(5) .
C4 C5 1.489(5) .
C5 H5A 0.9600 .
C5 H5B 0.9600 .
C5 H5C 0.9600 .
C6 C7 1.330(5) .
C6 C9 1.478(5) .
C7 C8 1.498(5) .
C7 C14 1.428(5) .
C8 H8 0.9800 .
C8 C15 1.491(5) .
C9 H9A 0.9700 .
C9 H9B 0.9700 .
C9 C10 1.514(5) .
C10 C11 1.495(6) .
C10 C12 1.519(6) .
C10 C13 1.513(6) .
C11 H11A 0.9600 .
C11 H11B 0.9600 .
C11 H11C 0.9600 .
C12 H12A 0.9600 .
C12 H12B 0.9600 .
C12 H12C 0.9600 .
C13 H13A 0.9700 .
C13 H13B 0.9700 .
C13 C14 1.501(5) .
C15 C16 1.344(5) .
C16 H16 0.9300 .
C16 C17 1.399(5) .
C17 C18 1.316(6) .
C18 H18 0.9300 .

loop_
_geom_torsion_atom_site_label_1
_geom_torsion_atom_site_label_2
_geom_torsion_atom_site_label_3
_geom_torsion_atom_site_label_4
_geom_torsion
_geom_torsion_site_symmetry_1
_geom_torsion_site_symmetry_2
_geom_torsion_site_symmetry_3
_geom_torsion_site_symmetry_4
N1 C6 C7 C8 -12.1(5) . . . .
N1 C6 C7 C14 172.0(3) . . . .
N1 C6 C9 C10 161.5(3) . . . .
Br1 C17 C18 S1 -178.4(2) . . . .
S1 C15 C16 C17 0.2(4) . . . .
O1 C2 C3 C4 -172.1(3) . . . .
O1 C2 C3 C8 2.5(5) . . . .
O2 C2 C3 C4 7.5(6) . . . .
O2 C2 C3 C8 -177.9(4) . . . .
C1 O1 C2 O2 -1.8(5) . . . .
C1 O1 C2 C3 177.8(3) . . . .
C2 C3 C4 N1 -178.3(3) . . . .
C2 C3 C4 C5 0.5(6) . . . .
C2 C3 C8 C7 158.1(3) . . . .
C2 C3 C8 C15 -79.9(4) . . . .
C3 C8 C15 S1 -34.5(4) . . . .
C3 C8 C15 C16 149.8(4) . . . .
C4 N1 C6 C7 -12.1(5) . . . .
C4 N1 C6 C9 165.6(3) . . . .
C4 C3 C8 C7 -27.2(5) . . . .
C4 C3 C8 C15 94.8(4) . . . .
C6 N1 C4 C3 14.5(5) . . . .
C6 N1 C4 C5 -164.4(4) . . . .
C6 C7 C8 C3 29.8(4) . . . .
C6 C7 C8 C15 -93.8(4) . . . .
C6 C7 C14 O3 -178.9(3) . . . .
C6 C7 C14 C13 0.4(5) . . . .
C6 C9 C10 C11 -71.4(4) . . . .
C6 C9 C10 C12 168.2(4) . . . .
C6 C9 C10 C13 48.8(5) . . . .
C7 C6 C9 C10 -21.0(5) . . . .
C7 C8 C15 S1 87.2(3) . . . .
C7 C8 C15 C16 -88.4(4) . . . .
C8 C3 C4 N1 7.3(5) . . . .
C8 C3 C4 C5 -174.0(4) . . . .
C8 C7 C14 O3 5.1(5) . . . .
C8 C7 C14 C13 -175.7(3) . . . .
C8 C15 C16 C17 176.1(3) . . . .
C9 C6 C7 C8 170.5(3) . . . .
C9 C6 C7 C14 -5.5(6) . . . .
C9 C10 C13 C14 -54.7(5) . . . .
C10 C13 C14 O3 -149.6(4) . . . .
C10 C13 C14 C7 31.1(5) . . . .
C11 C10 C13 C14 66.6(5) . . . .
C12 C10 C13 C14 -173.8(4) . . . .
C14 C7 C8 C3 -154.1(3) . . . .
C14 C7 C8 C15 82.3(4) . . . .
C15 S1 C18 C17 -0.1(4) . . . .
C15 C16 C17 Br1 178.4(3) . . . .
C15 C16 C17 C18 -0.3(5) . . . .
C16 C17 C18 S1 0.2(5) . . . .
C18 S1 C15 C8 -176.4(3) . . . .
C18 S1 C15 C16 0.0(3) . . . .
